data_1551319
loop_
_publ_author_name
'Marc A. Little'
'Michael E. Briggs'
'James T. A. Jones'
'Marc Schmidtmann'
'Tom Hasell'
'Samantha Y. Chong'
'Kim E. Jelfs'
'Linjiang Chen'
'Andrew I. Cooper'

_publ_section_title
;
 Trapping virtual pores by crystal retro-engineering
;
_journal_name_full 'Nature Chemistry'
_journal_page_first 153
_journal_page_last 159
_journal_paper_doi 10.1038/nchem.2156
_journal_volume 7
_journal_year 2015
_chemical_formula_moiety '(C30 H36 N8 O3), 13(H2O)'
_chemical_formula_sum 'C30 H62 N8 O16'
_chemical_formula_weight 790.86
_space_group_IT_number 213
_space_group_name_Hall 'P 4bd 2ab 3'
_space_group_name_H-M_alt 'P 41 3 2'
_symmetry_cell_setting cubic
_symmetry_space_group_name_H-M 'P 41 3 2'
_atom_sites_solution_hydrogens geom
_atom_sites_solution_primary direct
_atom_sites_solution_secondary difmap
_cell_angle_alpha 90.00
_cell_angle_beta 90.00
_cell_angle_gamma 90.00
_cell_formula_units_Z 8
_cell_length_a 20.1798(8)
_cell_length_b 20.1798(8)
_cell_length_c 20.1798(8)
_cell_measurement_reflns_used 74193
_cell_measurement_temperature 100(2)
_cell_measurement_theta_max 27.1
_cell_measurement_theta_min 1.4
_cell_volume 8217.7(6)
_computing_cell_refinement
;
CrystalClear-SM Expert 2.0 r6 (Rigaku, 2010)
;
_computing_data_collection
;
CrystalClear-SM Expert 2.0 r6 (Rigaku, 2010)
;
_computing_data_reduction
;
CrystalClear-SM Expert 2.0 r6 (Rigaku, 2010)
;
_computing_structure_refinement 'SHELXL-97 (Sheldrick, 2008)'
_computing_structure_solution 'SHELXS-97 (Sheldrick, 2008)'
_diffrn_ambient_temperature 100
_diffrn_detector CCD
_diffrn_detector_area_resol_mean 28.5714
_diffrn_measured_fraction_theta_full 0.999
_diffrn_measured_fraction_theta_max 0.999
_diffrn_measurement_details
;
scan:
	Number of images: 250
	           Slice: -110.0000 - 15.0000
	     Image width: 0.5000
	        Exp time: 30.0000
	   Rotation axis: Omega
	           Omega: 0.0000
	           Kappa: -68.0000
	             Phi: 0.0000
	             XTD: 40.0000
	          2theta: -20.0000
scan:
	Number of images: 250
	           Slice: -110.0000 - 15.0000
	     Image width: 0.5000
	        Exp time: 30.0000
	   Rotation axis: Omega
	           Omega: 0.0000
	           Kappa: -68.0000
	             Phi: 120.0000
	             XTD: 40.0000
	          2theta: -20.0000
scan:
	Number of images: 250
	           Slice: -110.0000 - 15.0000
	     Image width: 0.5000
	        Exp time: 30.0000
	   Rotation axis: Omega
	           Omega: 0.0000
	           Kappa: -68.0000
	             Phi: 240.0000
	             XTD: 40.0000
	          2theta: -20.0000
scan:
	Number of images: 312
	           Slice: -110.0000 - 46.0000
	     Image width: 0.5000
	        Exp time: 30.0000
	   Rotation axis: Omega
	           Omega: 0.0000
	           Kappa: 0.0000
	             Phi: 0.0000
	             XTD: 40.0000
	          2theta: -20.0000

;
_diffrn_measurement_device
;
AFC12 (Right): Kappa 3 circle
;
_diffrn_measurement_device_type
;
Rigaku Saturn724+ (2x2 bin mode)
;
_diffrn_measurement_method 'profile data from \w-scans'
_diffrn_measurement_specimen_support Fiber
_diffrn_radiation_monochromator Confocal
_diffrn_radiation_type 'Mo K\a'
_diffrn_radiation_wavelength 0.71075
_diffrn_reflns_av_R_equivalents 0.035
_diffrn_reflns_av_unetI/netI 0.056
_diffrn_reflns_limit_h_max 25
_diffrn_reflns_limit_h_min -25
_diffrn_reflns_limit_k_max 25
_diffrn_reflns_limit_k_min -25
_diffrn_reflns_limit_l_max 23
_diffrn_reflns_limit_l_min -25
_diffrn_reflns_number 108227
_diffrn_reflns_theta_full 27.10
_diffrn_reflns_theta_max 27.10
_diffrn_reflns_theta_min 1.75
_diffrn_source 'Rotating Anode'
_diffrn_source_current 24.0
_diffrn_source_power 1.2
_diffrn_source_voltage 50.0
_exptl_absorpt_coefficient_mu 0.099
_exptl_absorpt_correction_T_max 0.9902
_exptl_absorpt_correction_T_min 0.9786
_exptl_crystal_colour colourless
_exptl_crystal_density_diffrn 1.384
_exptl_crystal_density_method 'not measured'
_exptl_crystal_description fragment
_exptl_crystal_F_000 3408
_exptl_crystal_size_max 0.22
_exptl_crystal_size_mid 0.22
_exptl_crystal_size_min 0.10
_refine_diff_density_max 0.206
_refine_diff_density_min -0.244
_refine_diff_density_rms 0.038
_refine_ls_abs_structure_details 'Flack H D (1983), Acta Cryst. A39, 876-881'
_refine_ls_abs_structure_Flack -0.4(18)
_refine_ls_extinction_method none
_refine_ls_goodness_of_fit_ref 1.480
_refine_ls_hydrogen_treatment constr
_refine_ls_matrix_type full
_refine_ls_number_parameters 199
_refine_ls_number_reflns 3042
_refine_ls_number_restraints 0
_refine_ls_restrained_S_all 1.480
_refine_ls_R_factor_all 0.0627
_refine_ls_R_factor_gt 0.0570
_refine_ls_shift/su_max 0.000
_refine_ls_shift/su_mean 0.000
_refine_ls_structure_factor_coef Fsqd
_refine_ls_weighting_details 'calc w=1/[\s^2^(Fo^2^)+(0.1000P)^2^+0.0000P] where P=(Fo^2^+2Fc^2^)/3'
_refine_ls_weighting_scheme calc
_refine_ls_wR_factor_gt 0.1809
_refine_ls_wR_factor_ref 0.1854
_reflns_number_gt 2720
_reflns_number_total 3042
_reflns_threshold_expression >2sigma(I)
_cod_data_source_file nchem.2156-s2.cif
_cod_data_source_block '[3+2]number1'
_cod_original_sg_symbol_H-M P4132
_cod_database_code 1551319

loop_
_symmetry_equiv_pos_as_xyz
'x, y, z'
'-x+1/2, -y, z+1/2'
'-x, y+1/2, -z+1/2'
'x+1/2, -y+1/2, -z'
'z, x, y'
'z+1/2, -x+1/2, -y'
'-z+1/2, -x, y+1/2'
'-z, x+1/2, -y+1/2'
'y, z, x'
'-y, z+1/2, -x+1/2'
'y+1/2, -z+1/2, -x'
'-y+1/2, -z, x+1/2'
'y+3/4, x+1/4, -z+1/4'
'-y+3/4, -x+3/4, -z+3/4'
'y+1/4, -x+1/4, z+3/4'
'-y+1/4, x+3/4, z+1/4'
'x+3/4, z+1/4, -y+1/4'
'-x+1/4, z+3/4, y+1/4'
'-x+3/4, -z+3/4, -y+3/4'
'x+1/4, -z+1/4, y+3/4'
'z+3/4, y+1/4, -x+1/4'
'z+1/4, -y+1/4, x+3/4'
'-z+1/4, y+3/4, x+1/4'
'-z+3/4, -y+3/4, -x+3/4'

loop_
_atom_site_label
_atom_site_type_symbol
_atom_site_fract_x
_atom_site_fract_y
_atom_site_fract_z
_atom_site_U_iso_or_equiv
_atom_site_adp_type
_atom_site_occupancy
_atom_site_symmetry_multiplicity
_atom_site_calc_flag
_atom_site_refinement_flags
_atom_site_disorder_assembly
_atom_site_disorder_group
N1 N 0.79705(10) 0.15375(9) 0.18999(10) 0.0511(5) Uani 1 1 d . . .
N2 N 0.99794(10) 0.34785(11) -0.00684(10) 0.0582(5) Uani 1 1 d . . .
N3 N 0.70361(10) 0.20361(10) 0.29639(10) 0.0581(8) Uani 1 3 d S . .
N4 N 0.99876(10) 0.49876(10) 0.00124(10) 0.0595(9) Uani 1 3 d S . .
O1 O 0.91195(7) 0.27135(8) 0.12617(8) 0.0469(4) Uani 1 1 d . . .
C1 C 0.85975(10) 0.22786(9) 0.12380(11) 0.0439(5) Uani 1 1 d . . .
C2 C 0.83944(11) 0.21964(11) 0.06014(11) 0.0482(5) Uani 1 1 d . . .
H2A H 0.8041 0.1924 0.0452 0.058 Uiso 1 1 calc R . .
C3 C 0.88050(11) 0.25890(12) 0.02100(11) 0.0504(5) Uani 1 1 d . . .
H3A H 0.8784 0.2635 -0.0258 0.060 Uiso 1 1 calc R . .
C4 C 0.92412(11) 0.28938(11) 0.06210(11) 0.0476(5) Uani 1 1 d . . .
C5 C 0.84230(10) 0.19755(10) 0.18643(10) 0.0440(5) Uani 1 1 d . . .
H5A H 0.8650 0.2106 0.2256 0.053 Uiso 1 1 calc R . .
C6 C 0.97981(12) 0.33296(12) 0.05145(13) 0.0531(5) Uani 1 1 d . . .
H6A H 1.0030 0.3506 0.0884 0.064 Uiso 1 1 calc R . .
C7 C 0.78546(14) 0.12295(13) 0.25465(14) 0.0610(6) Uani 1 1 d . . .
H7A H 0.8162 0.1421 0.2878 0.073 Uiso 1 1 calc R . .
H7B H 0.7942 0.0748 0.2518 0.073 Uiso 1 1 calc R . .
C8 C 0.71457(15) 0.13452(13) 0.27628(15) 0.0658(7) Uani 1 1 d . . .
H8A H 0.6843 0.1234 0.2393 0.079 Uiso 1 1 calc R . .
H8B H 0.7040 0.1048 0.3139 0.079 Uiso 1 1 calc R . .
C9 C 1.05525(13) 0.39116(14) -0.01526(15) 0.0666(7) Uani 1 1 d . . .
H9A H 1.0883 0.3692 -0.0440 0.080 Uiso 1 1 calc R . .
H9B H 1.0761 0.3994 0.0284 0.080 Uiso 1 1 calc R . .
C10 C 1.03477(15) 0.45625(14) -0.04590(14) 0.0681(7) Uani 1 1 d . . .
H10A H 1.0747 0.4799 -0.0617 0.082 Uiso 1 1 calc R . .
H10B H 1.0062 0.4475 -0.0848 0.082 Uiso 1 1 calc R . .
O2A O 0.9760(5) 0.3750 -0.2260(5) 0.070(3) Uani 0.50 2 d SP . .
O2B O 0.9739(8) 0.3478(8) -0.2479(8) 0.078(4) Uani 0.25 1 d P . .
O3 O 0.96462(13) 0.28396(17) -0.12892(12) 0.0896(8) Uani 1 1 d . . .
O4 O 0.70399(14) 0.09916(18) 0.10013(16) 0.1014(11) Uani 1 1 d . . .
O5 O 0.7129(5) -0.0255(6) 0.1399(6) 0.110(3) Uani 0.50 1 d P . .
O6 O 0.6250 -0.1250 0.1250 0.147(7) Uani 0.50 6 d SP . .
O7 O 1.0886(2) 0.4274(4) -0.1944(3) 0.1032(19) Uani 0.50 1 d P . .
O8 O 1.0917(5) 0.4841(7) -0.2139(4) 0.160(4) Uani 0.50 1 d P . .
O9 O 1.1250 0.5444(9) -0.2056(9) 0.281(14) Uiso 0.50 2 d SP . .

loop_
_atom_site_aniso_label
_atom_site_aniso_U_11
_atom_site_aniso_U_22
_atom_site_aniso_U_33
_atom_site_aniso_U_23
_atom_site_aniso_U_13
_atom_site_aniso_U_12
N1 0.0540(11) 0.0444(9) 0.0549(11) 0.0014(8) -0.0016(8) 0.0026(8)
N2 0.0529(11) 0.0616(12) 0.0600(12) 0.0034(9) 0.0077(9) 0.0036(9)
N3 0.0581(8) 0.0581(8) 0.0581(8) 0.0069(9) 0.0069(9) -0.0069(9)
N4 0.0595(9) 0.0595(9) 0.0595(9) 0.0049(9) 0.0049(9) -0.0049(9)
O1 0.0471(8) 0.0471(8) 0.0463(8) -0.0053(6) 0.0023(6) 0.0019(6)
C1 0.0411(10) 0.0385(10) 0.0521(11) -0.0071(8) -0.0035(8) 0.0047(8)
C2 0.0487(11) 0.0457(11) 0.0502(12) -0.0080(9) -0.0013(9) 0.0042(9)
C3 0.0530(13) 0.0532(12) 0.0450(11) -0.0023(9) 0.0004(9) 0.0095(9)
C4 0.0482(11) 0.0465(11) 0.0480(12) -0.0048(9) 0.0033(9) 0.0065(9)
C5 0.0467(10) 0.0410(10) 0.0443(10) -0.0066(8) -0.0013(8) 0.0085(9)
C6 0.0494(11) 0.0565(13) 0.0533(12) -0.0037(10) 0.0074(10) 0.0032(10)
C7 0.0742(16) 0.0477(12) 0.0612(14) 0.0111(11) -0.0004(12) -0.0005(11)
C8 0.0743(18) 0.0507(13) 0.0724(17) 0.0075(12) 0.0072(13) -0.0135(12)
C9 0.0604(15) 0.0671(15) 0.0722(17) 0.0027(13) 0.0195(13) -0.0010(12)
C10 0.0676(16) 0.0722(17) 0.0644(15) 0.0076(13) 0.0164(12) -0.0103(13)
O2A 0.073(4) 0.063(8) 0.073(4) 0.021(4) 0.010(5) 0.021(4)
O2B 0.048(4) 0.083(11) 0.104(11) 0.023(7) 0.018(6) 0.025(7)
O3 0.0738(14) 0.135(2) 0.0595(13) -0.0016(13) 0.0095(11) -0.0021(14)
O4 0.0746(15) 0.0988(19) 0.131(3) -0.0268(19) -0.0466(17) 0.0062(13)
O5 0.082(5) 0.108(5) 0.139(10) -0.020(5) -0.012(5) -0.045(4)
O6 0.147(7) 0.147(7) 0.147(7) -0.034(9) 0.034(9) -0.034(9)
O7 0.062(3) 0.162(6) 0.086(4) -0.036(4) 0.015(2) 0.001(3)
O8 0.151(7) 0.243(12) 0.085(4) 0.009(6) 0.028(4) 0.081(8)

loop_
_atom_type_symbol
_atom_type_description
_atom_type_scat_dispersion_real
_atom_type_scat_dispersion_imag
_atom_type_scat_source
C C 0.0033 0.0016 'International Tables Vol C Tables 4.2.6.8 and 6.1.1.4'
H H 0.0000 0.0000 'International Tables Vol C Tables 4.2.6.8 and 6.1.1.4'
N N 0.0061 0.0033 'International Tables Vol C Tables 4.2.6.8 and 6.1.1.4'
O O 0.0106 0.0060 'International Tables Vol C Tables 4.2.6.8 and 6.1.1.4'

loop_
_geom_angle_atom_site_label_1
_geom_angle_atom_site_label_2
_geom_angle_atom_site_label_3
_geom_angle
_geom_angle_site_symmetry_1
_geom_angle_site_symmetry_3
C5 N1 C7 117.4(2) . .
C6 N2 C9 118.6(2) . .
C8 N3 C8 111.32(16) 8_645 11_556
C8 N3 C8 111.32(16) 8_645 .
C8 N3 C8 111.32(16) 11_556 .
C10 N4 C10 110.18(17) 8_645 11_556
C10 N4 C10 110.19(17) 8_645 .
C10 N4 C10 110.18(17) 11_556 .
C4 O1 C1 106.00(18) . .
C2 C1 O1 110.0(2) . .
C2 C1 C5 134.5(2) . .
O1 C1 C5 115.26(19) . .
C1 C2 C3 106.7(2) . .
C1 C2 H2A 126.6 . .
C3 C2 H2A 126.6 . .
C4 C3 C2 107.3(2) . .
C4 C3 H3A 126.4 . .
C2 C3 H3A 126.4 . .
C3 C4 O1 109.95(19) . .
C3 C4 C6 133.7(2) . .
O1 C4 C6 116.3(2) . .
N1 C5 C1 121.15(19) . .
N1 C5 H5A 119.4 . .
C1 C5 H5A 119.4 . .
N2 C6 C4 120.5(2) . .
N2 C6 H6A 119.8 . .
C4 C6 H6A 119.8 . .
N1 C7 C8 110.0(2) . .
N1 C7 H7A 109.7 . .
C8 C7 H7A 109.7 . .
N1 C7 H7B 109.7 . .
C8 C7 H7B 109.7 . .
H7A C7 H7B 108.2 . .
N3 C8 C7 111.6(2) . .
N3 C8 H8A 109.3 . .
C7 C8 H8A 109.3 . .
N3 C8 H8B 109.3 . .
C7 C8 H8B 109.3 . .
H8A C8 H8B 108.0 . .
N2 C9 C10 110.6(2) . .
N2 C9 H9A 109.5 . .
C10 C9 H9A 109.5 . .
N2 C9 H9B 109.5 . .
C10 C9 H9B 109.5 . .
H9A C9 H9B 108.1 . .
N4 C10 C9 112.2(2) . .
N4 C10 H10A 109.2 . .
C9 C10 H10A 109.2 . .
N4 C10 H10B 109.2 . .
C9 C10 H10B 109.2 . .
H10A C10 H10B 107.9 . .
O2B O2A O2B 133(5) 24 .
O2A O2B O2B 24(3) . 24
O7 O8 O9 143.7(9) . .
O8 O9 O8 91.2(17) . 18_754

loop_
_geom_bond_atom_site_label_1
_geom_bond_atom_site_label_2
_geom_bond_distance
_geom_bond_site_symmetry_2
N1 C5 1.273(3) .
N1 C7 1.464(3) .
N2 C6 1.268(3) .
N2 C9 1.459(3) .
N3 C8 1.469(3) 8_645
N3 C8 1.469(3) 11_556
N3 C8 1.469(3) .
N4 C10 1.473(3) 8_645
N4 C10 1.473(3) 11_556
N4 C10 1.473(3) .
O1 C4 1.365(3) .
O1 C1 1.372(3) .
C1 C2 1.359(3) .
C1 C5 1.448(3) .
C2 C3 1.392(3) .
C2 H2A 0.9500 .
C3 C4 1.357(3) .
C3 H3A 0.9500 .
C4 C6 1.443(3) .
C5 H5A 0.9500 .
C6 H6A 0.9500 .
C7 C8 1.514(4) .
C7 H7A 0.9900 .
C7 H7B 0.9900 .
C8 H8A 0.9900 .
C8 H8B 0.9900 .
C9 C10 1.509(4) .
C9 H9A 0.9900 .
C9 H9B 0.9900 .
C10 H10A 0.9900 .
C10 H10B 0.9900 .
O2A O2B 0.706(13) 24
O2A O2B 0.706(13) .
O2B O2B 1.29(3) 24
O5 O5 0.687(17) 13_545
O7 O8 1.213(12) .
O8 O9 1.40(2) .
O9 O8 1.40(2) 18_754
